data_2225049
loop_
_publ_author_name
'Fan, Le-Qing'
'Wu, Ji-Huai'

_publ_section_title
;
 Poly[diaquatris(\m~4~-isophthalato)dilanthanum(III)]
;
_journal_coeditor_code LH2972
_journal_issue 2
_journal_name_full 'Acta Crystallographica Section E'
_journal_page_first m240
_journal_paper_doi 10.1107/S1600536809054543
_journal_volume 66
_journal_year 2010
_chemical_formula_iupac '[La2 (C8 H4 O4)3 (H2 O)2]'
_chemical_formula_moiety 'C24 H16 La2 O14'
_chemical_formula_sum 'C24 H16 La2 O14'
_chemical_formula_weight 806.19
_chemical_name_systematic
;
Poly[diaquatris(\m~4~-isophthalato)dilanthanum(III)]
;
_space_group_IT_number 14
_symmetry_cell_setting monoclinic
_symmetry_space_group_name_Hall '-P 2yn'
_symmetry_space_group_name_H-M 'P 1 21/n 1'
_atom_sites_solution_hydrogens geom
_atom_sites_solution_primary direct
_atom_sites_solution_secondary difmap
_audit_creation_method SHELXL-97
_cell_angle_alpha 90.00
_cell_angle_beta 103.998(5)
_cell_angle_gamma 90.00
_cell_formula_units_Z 4
_cell_length_a 13.3956(12)
_cell_length_b 14.4877(8)
_cell_length_c 13.5754(11)
_cell_measurement_reflns_used 6025
_cell_measurement_temperature 293(2)
_cell_measurement_theta_max 27.4797
_cell_measurement_theta_min 3.0929
_cell_volume 2556.4(3)
_computing_cell_refinement 'CrystalClear (Rigaku, 2007)'
_computing_data_collection 'CrystalClear (Rigaku, 2007)'
_computing_data_reduction 'CrystalClear (Rigaku, 2007)'
_computing_molecular_graphics 'DIAMOND (Brandenburg, 2004)'
_computing_publication_material 'SHELXTL (Sheldrick, 2008)'
_computing_structure_refinement 'SHELXL97 (Sheldrick, 2008)'
_computing_structure_solution 'SHELXS97 (Sheldrick, 2008)'
_diffrn_ambient_temperature 293(2)
_diffrn_measured_fraction_theta_full 0.992
_diffrn_measured_fraction_theta_max 0.992
_diffrn_measurement_device_type 'Rigaku Mercury diffractometer'
_diffrn_measurement_method '\w scans'
_diffrn_radiation_monochromator graphite
_diffrn_radiation_source 'fine-focus sealed tube'
_diffrn_radiation_type MoK\a
_diffrn_radiation_wavelength 0.71073
_diffrn_reflns_av_R_equivalents 0.0418
_diffrn_reflns_av_sigmaI/netI 0.0444
_diffrn_reflns_limit_h_max 16
_diffrn_reflns_limit_h_min -17
_diffrn_reflns_limit_k_max 18
_diffrn_reflns_limit_k_min -18
_diffrn_reflns_limit_l_max 17
_diffrn_reflns_limit_l_min -17
_diffrn_reflns_number 19411
_diffrn_reflns_theta_full 27.50
_diffrn_reflns_theta_max 27.50
_diffrn_reflns_theta_min 2.09
_diffrn_standards_decay_% 0
_diffrn_standards_interval_count 0
_diffrn_standards_interval_time 0
_diffrn_standards_number 0
_exptl_absorpt_coefficient_mu 3.371
_exptl_absorpt_correction_T_max 1.0000
_exptl_absorpt_correction_T_min 0.7168
_exptl_absorpt_correction_type multi-scan
_exptl_absorpt_process_details '(CrystalClear; Rigaku, 2007)'
_exptl_crystal_colour Colorless
_exptl_crystal_density_diffrn 2.095
_exptl_crystal_density_method 'not measured'
_exptl_crystal_description Prism
_exptl_crystal_F_000 1544
_exptl_crystal_size_max 0.2000
_exptl_crystal_size_mid 0.1500
_exptl_crystal_size_min 0.1000
_refine_diff_density_max 2.720
_refine_diff_density_min -1.328
_refine_ls_extinction_method none
_refine_ls_goodness_of_fit_ref 1.077
_refine_ls_hydrogen_treatment constr
_refine_ls_matrix_type full
_refine_ls_number_parameters 361
_refine_ls_number_reflns 5841
_refine_ls_number_restraints 18
_refine_ls_restrained_S_all 1.094
_refine_ls_R_factor_all 0.0553
_refine_ls_R_factor_gt 0.0476
_refine_ls_shift/su_max 0.001
_refine_ls_shift/su_mean 0.000
_refine_ls_structure_factor_coef Fsqd
_refine_ls_weighting_details 'calc w=1/[\s^2^(Fo^2^)+(0.0811P)^2^+4.3612P] where P=(Fo^2^+2Fc^2^)/3'
_refine_ls_weighting_scheme calc
_refine_ls_wR_factor_gt 0.1291
_refine_ls_wR_factor_ref 0.1393
_reflns_number_gt 5111
_reflns_number_total 5841
_reflns_threshold_expression I>2\s(I)
_cod_data_source_file lh2972.cif
_cod_data_source_block I
_cod_depositor_comments
;
The following automatic conversions were performed:
'_symmetry_cell_setting' value 'Monoclinic' changed to 'monoclinic'
according to '/home/saulius/struct/CIF-dictionaries/cif_core.dic'
dictionary named 'cif_core.dic' version 2.4.1 from
2010-06-29.

'_exptl_absorpt_correction_type' value 'Multi-scan' changed
to 'multi-scan' according to
'/home/saulius/struct/CIF-dictionaries/cif_core.dic' dictionary named
'cif_core.dic' version 2.4.1 from 2010-06-29.

Automatic conversion script
Id: cif_fix_enum 1527 2010-12-29 10:47:43Z saulius 

The following automatic conversions were performed:

'_symmetry_cell_setting' value 'Monoclinic' changed to 'monoclinic'
according to /home/saulius/struct/CIF-dictionaries/cif_core.dic
dictionary named 'cif_core.dic' version 2.4.1 from
2010-06-29.

'_exptl_absorpt_correction_type' value 'Multi-scan'
changed to 'multi-scan' according to
/home/saulius/struct/CIF-dictionaries/cif_core.dic dictionary named
'cif_core.dic' version 2.4.1 from 2010-06-29.

Automatic conversion script
Id: cif_fix_values 1715 2011-07-08 13:25:40Z adriana 
;
_cod_original_sg_symbol_H-M 'P 21/n'
_cod_database_code 2225049
_cod_database_fobs_code 2225049

loop_
_symmetry_equiv_pos_as_xyz
'x, y, z'
'-x+1/2, y+1/2, -z+1/2'
'-x, -y, -z'
'x-1/2, -y-1/2, z-1/2'

loop_
_atom_site_type_symbol
_atom_site_label
_atom_site_fract_x
_atom_site_fract_y
_atom_site_fract_z
_atom_site_U_iso_or_equiv
_atom_site_adp_type
_atom_site_calc_flag
_atom_site_refinement_flags
_atom_site_occupancy
_atom_site_disorder_assembly
_atom_site_disorder_group
La La1 0.84385(2) 0.31714(2) 0.38814(2) 0.02027(12) Uani d . 1 . .
La La2 0.61501(2) 0.06678(2) 0.32769(2) 0.02238(12) Uani d . 1 . .
O O1 0.6774(3) 0.2657(3) 0.2958(3) 0.0358(10) Uani d . 1 . .
O O2 0.5239(4) 0.2049(3) 0.2615(4) 0.0375(11) Uani d . 1 . .
O O3 0.7107(4) 0.5678(4) 0.1326(5) 0.0545(15) Uani d . 1 . .
O O4 0.5900(4) 0.6718(3) 0.1260(5) 0.0510(14) Uani d . 1 . .
O O5 0.7672(4) 0.2617(4) 0.5144(4) 0.0463(13) Uani d . 1 . .
O O6 0.6532(4) 0.1469(4) 0.4850(4) 0.0463(13) Uani d . 1 . .
O O7 0.5312(4) 0.0136(3) 0.7733(4) 0.0383(11) Uani d . 1 . .
O O8 0.5033(4) 0.1180(3) 0.8868(3) 0.0392(11) Uani d . 1 . .
O O9 0.8372(4) 0.3771(3) 0.2105(3) 0.0359(10) Uani d . 1 . .
O O10 0.8799(4) 0.4248(3) 0.0703(4) 0.0395(11) Uani d . 1 . .
O O11 0.6533(4) 0.0748(3) 0.1637(4) 0.0437(12) Uani d . 1 . .
O O12 0.7235(4) -0.0402(3) 0.0943(4) 0.0482(13) Uani d . 1 . .
O O13 0.9519(5) 0.3449(5) 0.5562(4) 0.071(2) Uani d . 1 . .
H H13B 1.0027 0.3819 0.5703 0.085 Uiso d R 1 . .
H H13A 0.9312 0.3119 0.5991 0.085 Uiso d R 1 . .
O O14 0.4569(4) 0.0722(3) 0.3964(4) 0.0454(13) Uani d . 1 . .
H H14A 0.4165 0.0455 0.3466 0.054 Uiso d R 1 . .
H H14B 0.4465 0.0688 0.4557 0.054 Uiso d R 1 . .
C C1 0.5822(5) 0.2719(5) 0.2627(5) 0.0319(13) Uani d . 1 . .
C C2 0.6223(5) 0.5905(5) 0.1368(5) 0.0381(15) Uani d . 1 . .
C C3 0.7040(5) 0.2086(5) 0.5416(5) 0.0373(15) Uani d . 1 . .
C C4 0.5455(5) 0.0912(5) 0.8170(5) 0.0318(13) Uani d . 1 . .
C C5 0.8589(4) 0.3606(4) 0.1257(4) 0.0265(12) Uani d . 1 . .
C C6 0.7158(6) 0.0436(5) 0.1157(5) 0.0366(15) Uani d . 1 . .
C C7 0.5369(5) 0.3625(5) 0.2226(6) 0.0409(16) Uani d . 1 . .
C C8 0.5967(5) 0.4312(4) 0.1954(6) 0.0365(15) Uani d . 1 . .
H H8A 0.6664 0.4201 0.2018 0.044 Uiso calc R 1 . .
C C9 0.5563(6) 0.5166(5) 0.1589(7) 0.0497(19) Uani d . 1 . .
C C10 0.4527(8) 0.5310(7) 0.1490(10) 0.082(3) Uani d U 1 . .
H H10A 0.4231 0.5864 0.1219 0.099 Uiso calc R 1 . .
C C11 0.3917(9) 0.4641(9) 0.1789(11) 0.098(4) Uani d U 1 . .
H H11A 0.3229 0.4759 0.1765 0.118 Uiso calc R 1 . .
C C12 0.4353(7) 0.3788(6) 0.2126(9) 0.072(3) Uani d U 1 . .
H H12A 0.3939 0.3324 0.2285 0.086 Uiso calc R 1 . .
C C13 0.6907(5) 0.2169(5) 0.6486(5) 0.0353(14) Uani d . 1 . .
C C14 0.6329(5) 0.1517(5) 0.6845(5) 0.0339(14) Uani d . 1 . .
H H14C 0.6048 0.1024 0.6431 0.041 Uiso calc R 1 . .
C C15 0.6156(5) 0.1586(5) 0.7833(5) 0.0320(13) Uani d . 1 . .
C C16 0.6589(6) 0.2315(6) 0.8462(5) 0.0457(18) Uani d . 1 . .
H H16A 0.6474 0.2371 0.9108 0.055 Uiso calc R 1 . .
C C17 0.7189(6) 0.2949(6) 0.8120(6) 0.0466(19) Uani d . 1 . .
H H17A 0.7495 0.3426 0.8546 0.056 Uiso calc R 1 . .
C C18 0.7350(6) 0.2888(5) 0.7121(6) 0.0428(16) Uani d . 1 . .
H H18A 0.7751 0.3327 0.6896 0.051 Uiso calc R 1 . .
C C19 0.8584(5) 0.2627(4) 0.0888(5) 0.0320(13) Uani d . 1 . .
C C20 0.7905(5) 0.2005(4) 0.1165(5) 0.0337(14) Uani d . 1 . .
H H20A 0.7471 0.2201 0.1564 0.040 Uiso calc R 1 . .
C C21 0.7878(5) 0.1090(5) 0.0845(6) 0.0399(16) Uani d . 1 . .
C C22 0.8536(7) 0.0792(5) 0.0250(7) 0.056(2) Uani d . 1 . .
H H22A 0.8520 0.0182 0.0033 0.067 Uiso calc R 1 . .
C C23 0.9201(7) 0.1409(5) -0.0010(7) 0.059(2) Uani d . 1 . .
H H23A 0.9649 0.1210 -0.0393 0.071 Uiso calc R 1 . .
C C24 0.9221(6) 0.2322(5) 0.0284(6) 0.0427(17) Uani d . 1 . .
H H24A 0.9662 0.2734 0.0078 0.051 Uiso calc R 1 . .

loop_
_atom_site_aniso_label
_atom_site_aniso_U_11
_atom_site_aniso_U_22
_atom_site_aniso_U_33
_atom_site_aniso_U_12
_atom_site_aniso_U_13
_atom_site_aniso_U_23
La1 0.02440(19) 0.01671(19) 0.02177(19) 0.00019(11) 0.00959(13) 0.00025(11)
La2 0.0265(2) 0.0186(2) 0.02394(19) -0.00009(12) 0.00989(14) 0.00050(11)
O1 0.033(2) 0.039(3) 0.034(2) 0.000(2) 0.0058(19) 0.001(2)
O2 0.039(3) 0.024(2) 0.049(3) -0.003(2) 0.009(2) 0.008(2)
O3 0.035(3) 0.046(3) 0.083(4) -0.002(2) 0.015(3) 0.017(3)
O4 0.047(3) 0.027(3) 0.079(4) -0.002(2) 0.016(3) 0.008(2)
O5 0.051(3) 0.058(3) 0.035(3) -0.018(3) 0.021(2) 0.001(2)
O6 0.047(3) 0.058(3) 0.036(3) -0.018(3) 0.014(2) -0.009(2)
O7 0.038(3) 0.039(3) 0.041(3) -0.005(2) 0.015(2) -0.002(2)
O8 0.041(3) 0.048(3) 0.031(2) -0.001(2) 0.0141(19) -0.003(2)
O9 0.040(2) 0.039(3) 0.031(2) -0.007(2) 0.0132(19) -0.0029(19)
O10 0.056(3) 0.029(2) 0.036(3) -0.008(2) 0.017(2) 0.0010(19)
O11 0.057(3) 0.040(3) 0.043(3) -0.011(2) 0.027(2) -0.003(2)
O12 0.060(3) 0.030(3) 0.061(3) -0.002(2) 0.027(3) -0.003(2)
O13 0.068(4) 0.105(5) 0.035(3) -0.049(4) 0.006(3) 0.004(3)
O14 0.046(3) 0.058(3) 0.039(3) -0.007(2) 0.024(2) -0.013(2)
C1 0.038(3) 0.031(3) 0.027(3) -0.005(3) 0.008(2) 0.001(2)
C2 0.034(4) 0.032(4) 0.047(4) 0.001(3) 0.008(3) 0.008(3)
C3 0.035(3) 0.043(4) 0.036(3) -0.007(3) 0.013(3) -0.004(3)
C4 0.025(3) 0.039(4) 0.030(3) 0.002(3) 0.004(2) 0.000(3)
C5 0.025(3) 0.024(3) 0.031(3) 0.000(2) 0.008(2) 0.004(2)
C6 0.049(4) 0.031(3) 0.034(3) -0.003(3) 0.016(3) 0.000(3)
C7 0.033(3) 0.029(4) 0.057(4) -0.004(3) 0.005(3) 0.006(3)
C8 0.032(3) 0.033(4) 0.046(4) -0.001(3) 0.012(3) 0.005(3)
C9 0.034(4) 0.035(4) 0.077(6) 0.003(3) 0.009(4) 0.011(4)
C10 0.055(5) 0.046(5) 0.149(8) 0.009(4) 0.029(5) 0.036(5)
C11 0.060(6) 0.079(6) 0.160(9) 0.010(5) 0.034(6) 0.044(6)
C12 0.051(5) 0.041(4) 0.127(7) -0.003(4) 0.029(5) 0.023(5)
C13 0.037(3) 0.041(4) 0.032(3) -0.007(3) 0.017(3) -0.006(3)
C14 0.033(3) 0.040(4) 0.032(3) -0.004(3) 0.012(2) -0.003(3)
C15 0.031(3) 0.039(4) 0.028(3) -0.002(3) 0.011(2) -0.001(3)
C16 0.052(4) 0.057(5) 0.029(3) -0.017(4) 0.012(3) -0.011(3)
C17 0.046(4) 0.055(5) 0.045(4) -0.026(4) 0.023(3) -0.022(4)
C18 0.046(4) 0.042(4) 0.045(4) -0.008(3) 0.019(3) -0.004(3)
C19 0.036(3) 0.027(3) 0.034(3) 0.000(3) 0.011(3) -0.001(3)
C20 0.044(4) 0.026(3) 0.034(3) -0.006(3) 0.017(3) 0.002(3)
C21 0.043(4) 0.033(4) 0.050(4) -0.008(3) 0.022(3) -0.004(3)
C22 0.073(6) 0.032(4) 0.078(6) -0.013(4) 0.049(5) -0.005(4)
C23 0.081(6) 0.034(4) 0.083(6) -0.006(4) 0.061(5) -0.012(4)
C24 0.044(4) 0.036(4) 0.055(4) -0.004(3) 0.027(3) -0.002(3)

loop_
_atom_type_symbol
_atom_type_description
_atom_type_scat_dispersion_real
_atom_type_scat_dispersion_imag
_atom_type_scat_source
C C 0.0033 0.0016 'International Tables Vol C Tables 4.2.6.8 and 6.1.1.4'
H H 0.0000 0.0000 'International Tables Vol C Tables 4.2.6.8 and 6.1.1.4'
O O 0.0106 0.0060 'International Tables Vol C Tables 4.2.6.8 and 6.1.1.4'
La La -0.2871 2.4523 'International Tables Vol C Tables 4.2.6.8 and 6.1.1.4'

loop_
_geom_angle_atom_site_label_1
_geom_angle_atom_site_label_2
_geom_angle_atom_site_label_3
_geom_angle_site_symmetry_1
_geom_angle_site_symmetry_3
_geom_angle
_geom_angle_publ_flag
O12 La1 O4 2_655 2_645 178.4(2) ?
O12 La1 O8 2_655 4_665 91.26(18) ?
O4 La1 O8 2_645 4_665 89.77(18) ?
O12 La1 O5 2_655 . 88.85(19) ?
O4 La1 O5 2_645 . 89.6(2) ?
O8 La1 O5 4_665 . 134.94(17) ?
O12 La1 O1 2_655 . 89.71(19) ?
O4 La1 O1 2_645 . 90.01(18) ?
O8 La1 O1 4_665 . 148.99(15) ?
O5 La1 O1 . . 76.07(17) ?
O12 La1 O13 2_655 . 85.0(2) ?
O4 La1 O13 2_645 . 94.3(2) ?
O8 La1 O13 4_665 . 66.51(17) ?
O5 La1 O13 . . 68.62(19) ?
O1 La1 O13 . . 144.36(18) ?
O12 La1 O9 2_655 . 82.32(17) ?
O4 La1 O9 2_645 . 99.13(19) ?
O8 La1 O9 4_665 . 71.23(15) ?
O5 La1 O9 . . 152.80(17) ?
O1 La1 O9 . . 78.20(15) ?
O13 La1 O9 . . 135.42(17) ?
O3 La2 O6 2_645 . 78.3(2) ?
O3 La2 O2 2_645 . 119.00(18) ?
O6 La2 O2 . . 84.73(19) ?
O3 La2 O7 2_645 3_656 142.19(18) ?
O6 La2 O7 . 3_656 135.92(17) ?
O2 La2 O7 . 3_656 85.41(16) ?
O3 La2 O11 2_645 . 77.4(2) ?
O6 La2 O11 . . 139.53(17) ?
O2 La2 O11 . . 79.43(17) ?
O7 La2 O11 3_656 . 79.77(17) ?
O3 La2 O10 2_645 2_645 89.1(2) ?
O6 La2 O10 . 2_645 86.12(17) ?
O2 La2 O10 . 2_645 147.73(16) ?
O7 La2 O10 3_656 2_645 79.90(17) ?
O11 La2 O10 . 2_645 125.15(16) ?
O3 La2 O14 2_645 . 145.5(2) ?
O6 La2 O14 . . 70.65(17) ?
O2 La2 O14 . . 73.46(17) ?
O7 La2 O14 3_656 . 65.34(16) ?
O11 La2 O14 . . 136.85(18) ?
O10 La2 O14 2_645 . 74.30(17) ?
O3 La2 O9 2_645 2_645 77.81(16) ?
O6 La2 O9 . 2_645 128.00(17) ?
O2 La2 O9 . 2_645 146.91(15) ?
O7 La2 O9 3_656 2_645 67.88(15) ?
O11 La2 O9 . 2_645 76.96(15) ?
O10 La2 O9 2_645 2_645 48.19(14) ?
O14 La2 O9 . 2_645 109.79(15) ?
C1 O1 La1 . . 154.9(4) ?
C1 O2 La2 . . 112.7(4) ?
C2 O3 La2 . 2_655 158.2(6) ?
C2 O4 La1 . 2_655 137.7(5) ?
C3 O5 La1 . . 150.0(5) ?
C3 O6 La2 . . 149.2(5) ?
C4 O7 La2 . 3_656 135.1(4) ?
C4 O8 La1 . 4_566 134.3(4) ?
C5 O9 La1 . . 145.9(4) ?
C5 O9 La2 . 2_655 84.7(3) ?
La1 O9 La2 . 2_655 122.32(17) ?
C5 O10 La2 . 2_655 105.0(4) ?
C6 O11 La2 . . 141.0(5) ?
C6 O12 La1 . 2_645 142.2(5) ?
La1 O13 H13B . . 125.4 ?
La1 O13 H13A . . 109.3 ?
H13B O13 H13A . . 125.2 ?
La2 O14 H14A . . 96.9 ?
La2 O14 H14B . . 134.0 ?
H14A O14 H14B . . 120.6 ?
O2 C1 O1 . . 122.1(6) ?
O2 C1 C7 . . 118.9(6) ?
O1 C1 C7 . . 119.0(6) ?
O2 C1 La2 . . 45.6(3) ?
O1 C1 La2 . . 76.5(4) ?
C7 C1 La2 . . 164.5(5) ?
O3 C2 O4 . . 123.4(7) ?
O3 C2 C9 . . 116.3(6) ?
O4 C2 C9 . . 120.3(7) ?
O5 C3 O6 . . 123.5(6) ?
O5 C3 C13 . . 118.4(6) ?
O6 C3 C13 . . 118.0(6) ?
O7 C4 O8 . . 125.1(6) ?
O7 C4 C15 . . 118.1(6) ?
O8 C4 C15 . . 116.8(6) ?
O10 C5 O9 . . 121.9(6) ?
O10 C5 C19 . . 118.6(5) ?
O9 C5 C19 . . 119.5(5) ?
O10 C5 La2 . 2_655 51.4(3) ?
O9 C5 La2 . 2_655 70.7(3) ?
C19 C5 La2 . 2_655 169.2(4) ?
O12 C6 O11 . . 124.5(6) ?
O12 C6 C21 . . 117.0(6) ?
O11 C6 C21 . . 118.5(6) ?
C12 C7 C8 . . 118.7(7) ?
C12 C7 C1 . . 120.0(7) ?
C8 C7 C1 . . 121.4(6) ?
C7 C8 C9 . . 122.3(7) ?
C7 C8 H8A . . 118.9 ?
C9 C8 H8A . . 118.9 ?
C10 C9 C8 . . 117.8(7) ?
C10 C9 C2 . . 120.8(7) ?
C8 C9 C2 . . 121.4(7) ?
C9 C10 C11 . . 121.0(9) ?
C9 C10 H10A . . 119.5 ?
C11 C10 H10A . . 119.5 ?
C10 C11 C12 . . 119.0(10) ?
C10 C11 H11A . . 120.5 ?
C12 C11 H11A . . 120.5 ?
C7 C12 C11 . . 121.2(9) ?
C7 C12 H12A . . 119.4 ?
C11 C12 H12A . . 119.4 ?
C14 C13 C18 . . 119.0(6) ?
C14 C13 C3 . . 119.4(6) ?
C18 C13 C3 . . 121.6(6) ?
C13 C14 C15 . . 121.3(6) ?
C13 C14 H14C . . 119.4 ?
C15 C14 H14C . . 119.4 ?
C16 C15 C14 . . 119.6(6) ?
C16 C15 C4 . . 120.3(6) ?
C14 C15 C4 . . 120.0(6) ?
C17 C16 C15 . . 119.3(7) ?
C17 C16 H16A . . 120.3 ?
C15 C16 H16A . . 120.3 ?
C16 C17 C18 . . 121.1(7) ?
C16 C17 H17A . . 119.5 ?
C18 C17 H17A . . 119.5 ?
C13 C18 C17 . . 119.7(7) ?
C13 C18 H18A . . 120.1 ?
C17 C18 H18A . . 120.1 ?
C24 C19 C20 . . 119.2(6) ?
C24 C19 C5 . . 122.8(6) ?
C20 C19 C5 . . 118.1(6) ?
C21 C20 C19 . . 120.0(6) ?
C21 C20 H20A . . 120.0 ?
C19 C20 H20A . . 120.0 ?
C20 C21 C22 . . 120.1(6) ?
C20 C21 C6 . . 119.2(6) ?
C22 C21 C6 . . 120.7(6) ?
C23 C22 C21 . . 119.1(7) ?
C23 C22 H22A . . 120.4 ?
C21 C22 H22A . . 120.4 ?
C22 C23 C24 . . 121.4(7) ?
C22 C23 H23A . . 119.3 ?
C24 C23 H23A . . 119.3 ?
C23 C24 C19 . . 120.2(7) ?
C23 C24 H24A . . 119.9 ?
C19 C24 H24A . . 119.9 ?

loop_
_geom_bond_atom_site_label_1
_geom_bond_atom_site_label_2
_geom_bond_site_symmetry_2
_geom_bond_distance
_geom_bond_publ_flag
La1 O12 2_655 2.291(5) ?
La1 O4 2_645 2.310(5) ?
La1 O8 4_665 2.338(5) ?
La1 O5 . 2.343(5) ?
La1 O1 . 2.396(4) ?
La1 O13 . 2.422(5) ?
La1 O9 . 2.545(4) ?
La2 O3 2_645 2.266(5) ?
La2 O6 . 2.376(5) ?
La2 O2 . 2.402(4) ?
La2 O7 3_656 2.403(5) ?
La2 O11 . 2.405(5) ?
La2 O10 2_645 2.471(5) ?
La2 O14 . 2.514(5) ?
La2 O9 2_645 2.897(5) ?
O1 C1 . 1.250(8) ?
O2 C1 . 1.243(8) ?
O3 C2 . 1.244(9) ?
O3 La2 2_655 2.266(5) ?
O4 C2 . 1.251(8) ?
O4 La1 2_655 2.310(5) ?
O5 C3 . 1.263(8) ?
O6 C3 . 1.264(8) ?
O7 C4 . 1.265(8) ?
O7 La2 3_656 2.403(5) ?
O8 C4 . 1.276(8) ?
O8 La1 4_566 2.338(5) ?
O9 C5 . 1.276(7) ?
O9 La2 2_655 2.897(5) ?
O10 C5 . 1.269(7) ?
O10 La2 2_655 2.471(5) ?
O11 C6 . 1.262(8) ?
O12 C6 . 1.258(8) ?
O12 La1 2_645 2.291(5) ?
O13 H13B . 0.8500 ?
O13 H13A . 0.8501 ?
O14 H14A . 0.8500 ?
O14 H14B . 0.8501 ?
C1 C7 . 1.492(9) ?
C2 C9 . 1.465(10) ?
C3 C13 . 1.510(9) ?
C4 C15 . 1.500(9) ?
C5 C19 . 1.504(9) ?
C5 La2 2_655 3.056(6) ?
C6 C21 . 1.486(10) ?
C7 C12 . 1.356(11) ?
C7 C8 . 1.383(9) ?
C8 C9 . 1.392(10) ?
C8 H8A . 0.9300 ?
C9 C10 . 1.377(12) ?
C10 C11 . 1.391(14) ?
C10 H10A . 0.9300 ?
C11 C12 . 1.395(14) ?
C11 H11A . 0.9300 ?
C12 H12A . 0.9300 ?
C13 C14 . 1.382(9) ?
C13 C18 . 1.391(10) ?
C14 C15 . 1.418(9) ?
C14 H14C . 0.9300 ?
C15 C16 . 1.394(10) ?
C16 C17 . 1.373(10) ?
C16 H16A . 0.9300 ?
C17 C18 . 1.426(10) ?
C17 H17A . 0.9300 ?
C18 H18A . 0.9300 ?
C19 C24 . 1.391(9) ?
C19 C20 . 1.395(9) ?
C20 C21 . 1.393(9) ?
C20 H20A . 0.9300 ?
C21 C22 . 1.400(10) ?
C22 C23 . 1.367(10) ?
C22 H22A . 0.9300 ?
C23 C24 . 1.379(11) ?
C23 H23A . 0.9300 ?
C24 H24A . 0.9300 ?

loop_
_geom_hbond_atom_site_label_D
_geom_hbond_atom_site_label_H
_geom_hbond_atom_site_label_A
_geom_hbond_site_symmetry_A
_geom_hbond_distance_DH
_geom_hbond_distance_HA
_geom_hbond_distance_DA
_geom_hbond_angle_DHA
O13 H13A O2 4_666 0.85 2.268 2.814(8) 122.19
O13 H13B O11 4_666 0.85 2.199 2.976(8) 151.85
O14 H14B O10 4_566 0.85 1.974 2.795(8) 162.09
O14 H14A O7 3_656 0.85 2.104 2.656(8) 122.2
